data_7152104
loop_
_publ_author_name
'Maurya, Hardesh K.'
'Tandon, Vishnu K.'
'Kumar, Brijesh'
'Kumar, Abhinav'
'Huch, Volker'
'Ram, Vishnu Ji'

_publ_section_title
;
 Non-catalytic approach to the synthesis of partially reduced 'S' shaped
 dioxathia- and oxadithiahelicenes through base induced inter- and
 intramolecular C-C bond formation.
;
_journal_issue 3
_journal_name_full 'Organic &amp; biomolecular chemistry'
_journal_page_first 605
_journal_page_last 613
_journal_paper_doi 10.1039/c1ob06091k
_journal_volume 10
_journal_year 2012
_chemical_formula_sum 'C22 H15 N O S2'
_chemical_formula_weight 373.47
_chemical_name_systematic
;
?
;
_space_group_IT_number 14
_symmetry_cell_setting monoclinic
_symmetry_space_group_name_Hall '-P 2ybc'
_symmetry_space_group_name_H-M 'P 1 21/c 1'
_atom_sites_solution_hydrogens geom
_atom_sites_solution_primary direct
_atom_sites_solution_secondary difmap
_audit_creation_method SHELXL-97
_cell_angle_alpha 90.00
_cell_angle_beta 105.682(2)
_cell_angle_gamma 90.00
_cell_formula_units_Z 8
_cell_length_a 11.8038(4)
_cell_length_b 16.2989(5)
_cell_length_c 19.3777(8)
_cell_measurement_reflns_used 9897
_cell_measurement_temperature 132(2)
_cell_measurement_theta_max 33.24
_cell_measurement_theta_min 2.42
_cell_volume 3589.3(2)
_computing_cell_refinement 'Bruker SAINT'
_computing_data_collection 'Bruker APEX2'
_computing_data_reduction 'Bruker SAINT'
_computing_molecular_graphics 'Bruker SHELXTL'
_computing_publication_material 'Bruker SHELXTL'
_computing_structure_refinement 'SHELXL-97 (Sheldrick, 2008)'
_computing_structure_solution 'SHELXS-97 (Sheldrick, 2008)'
_diffrn_ambient_temperature 132(2)
_diffrn_measured_fraction_theta_full 0.981
_diffrn_measured_fraction_theta_max 0.981
_diffrn_measurement_device_type 'Bruker APEX-II CCD'
_diffrn_measurement_method '\f and \w scans'
_diffrn_radiation_monochromator graphite
_diffrn_radiation_source 'fine-focus sealed tube'
_diffrn_radiation_type MoK\a
_diffrn_radiation_wavelength 0.71073
_diffrn_reflns_av_R_equivalents 0.1175
_diffrn_reflns_av_sigmaI/netI 0.1259
_diffrn_reflns_limit_h_max 14
_diffrn_reflns_limit_h_min -18
_diffrn_reflns_limit_k_max 25
_diffrn_reflns_limit_k_min -25
_diffrn_reflns_limit_l_max 29
_diffrn_reflns_limit_l_min -28
_diffrn_reflns_number 48753
_diffrn_reflns_theta_full 33.33
_diffrn_reflns_theta_max 33.33
_diffrn_reflns_theta_min 1.66
_exptl_absorpt_coefficient_mu 0.307
_exptl_absorpt_correction_T_max 0.9394
_exptl_absorpt_correction_T_min 0.7178
_exptl_absorpt_correction_type multi-scan
_exptl_crystal_density_diffrn 1.382
_exptl_crystal_density_meas 0
_exptl_crystal_density_method 'not measured'
_exptl_crystal_F_000 1552
_exptl_crystal_size_max 1.16
_exptl_crystal_size_mid 0.52
_exptl_crystal_size_min 0.21
_refine_diff_density_max 0.759
_refine_diff_density_min -0.518
_refine_diff_density_rms 0.128
_refine_ls_extinction_method none
_refine_ls_goodness_of_fit_ref 1.176
_refine_ls_hydrogen_treatment mixed
_refine_ls_matrix_type full
_refine_ls_number_parameters 469
_refine_ls_number_reflns 13628
_refine_ls_number_restraints 0
_refine_ls_restrained_S_all 1.176
_refine_ls_R_factor_all 0.1403
_refine_ls_R_factor_gt 0.0844
_refine_ls_shift/su_max 0.000
_refine_ls_shift/su_mean 0.000
_refine_ls_structure_factor_coef Fsqd
_refine_ls_weighting_details 'calc w=1/[\s^2^(Fo^2^)+(0.0700P)^2^+0.0000P] where P=(Fo^2^+2Fc^2^)/3'
_refine_ls_weighting_scheme calc
_refine_ls_wR_factor_gt 0.1800
_refine_ls_wR_factor_ref 0.2007
_reflns_number_gt 8352
_reflns_number_total 13628
_reflns_threshold_expression >2sigma(I)
_cod_data_source_file c1ob06091k.txt
_cod_data_source_block sh2992
_cod_depositor_comments
;
The following automatic conversions were performed:

'_symmetry_cell_setting' value 'Monoclinic' changed to 'monoclinic'
according to /home/saulius/struct/CIF-dictionaries/cif_core.dic
dictionary named 'cif_core.dic' version 2.4.1 from 2010-06-29.

Automatic conversion script
Id: cif_fix_values 1715 2011-07-08 13:25:40Z adriana 
;
_cod_original_sg_symbol_H-M P2(1)/c
_cod_database_code 7152104

loop_
_symmetry_equiv_pos_as_xyz
'x, y, z'
'-x, y+1/2, -z+1/2'
'-x, -y, -z'
'x, -y-1/2, z-1/2'

loop_
_atom_site_label
_atom_site_type_symbol
_atom_site_fract_x
_atom_site_fract_y
_atom_site_fract_z
_atom_site_U_iso_or_equiv
_atom_site_adp_type
_atom_site_occupancy
_atom_site_symmetry_multiplicity
_atom_site_calc_flag
_atom_site_refinement_flags
S1 S 0.09971(6) 0.77189(4) 0.27510(3) 0.02067(14) Uani 1 1 d .
S2 S 0.65447(6) 0.97312(4) 0.47060(4) 0.02811(17) Uani 1 1 d .
O1 O 0.29436(14) 0.82616(9) 0.48518(9) 0.0152(3) Uani 1 1 d .
N1 N 0.3034(2) 0.76594(17) 0.64987(14) 0.0411(7) Uani 1 1 d .
C1 C 0.4132(2) 0.83425(13) 0.51327(13) 0.0147(4) Uani 1 1 d .
C2 C 0.4809(2) 0.86260(13) 0.46619(13) 0.0147(4) Uani 1 1 d .
C3 C 0.6114(2) 0.87312(15) 0.49511(15) 0.0216(5) Uani 1 1 d .
H3A H 0.6527 0.8299 0.4754 0.026 Uiso 1 1 calc R
H3B H 0.6339 0.8676 0.5480 0.026 Uiso 1 1 calc R
C4 C 0.5970(2) 0.96177(14) 0.37762(17) 0.0239(6) Uani 1 1 d .
C5 C 0.6511(3) 1.00175(16) 0.3307(2) 0.0359(8) Uani 1 1 d .
H5 H 0.7139 1.0390 0.3492 0.043 Uiso 1 1 calc R
C6 C 0.6138(3) 0.98722(17) 0.2579(2) 0.0388(9) Uani 1 1 d .
H6 H 0.6490 1.0160 0.2264 0.047 Uiso 1 1 calc R
C7 C 0.5252(3) 0.93091(17) 0.23044(18) 0.0353(8) Uani 1 1 d .
H7 H 0.5037 0.9180 0.1808 0.042 Uiso 1 1 calc R
C8 C 0.4678(2) 0.89330(15) 0.27588(15) 0.0243(6) Uani 1 1 d .
H8 H 0.4070 0.8548 0.2568 0.029 Uiso 1 1 calc R
C9 C 0.4979(2) 0.91113(13) 0.34914(14) 0.0191(5) Uani 1 1 d .
C10 C 0.4270(2) 0.88162(12) 0.39673(13) 0.0143(4) Uani 1 1 d .
C11 C 0.2990(2) 0.88004(13) 0.37146(13) 0.0136(4) Uani 1 1 d .
C12 C 0.2274(2) 0.91874(14) 0.30282(13) 0.0184(5) Uani 1 1 d .
H12A H 0.2802 0.9542 0.2839 0.022 Uiso 1 1 calc R
H12B H 0.1676 0.9547 0.3144 0.022 Uiso 1 1 calc R
C13 C 0.1646(2) 0.86017(15) 0.24332(14) 0.0211(5) Uani 1 1 d .
H13A H 0.2216 0.8407 0.2177 0.025 Uiso 1 1 calc R
H13B H 0.1019 0.8906 0.2085 0.025 Uiso 1 1 calc R
C14 C 0.0380(2) 0.81840(14) 0.33954(14) 0.0181(5) Uani 1 1 d .
C15 C -0.0841(2) 0.81598(15) 0.32825(15) 0.0223(5) Uani 1 1 d .
H15 H -0.1327 0.7932 0.2853 0.027 Uiso 1 1 calc R
C16 C -0.1342(2) 0.84720(16) 0.38038(16) 0.0262(6) Uani 1 1 d .
H16 H -0.2172 0.8456 0.3728 0.031 Uiso 1 1 calc R
C17 C -0.0640(2) 0.88029(16) 0.44266(16) 0.0265(6) Uani 1 1 d .
H17 H -0.0990 0.9026 0.4773 0.032 Uiso 1 1 calc R
C18 C 0.0586(2) 0.88148(15) 0.45552(15) 0.0222(5) Uani 1 1 d .
H18 H 0.1066 0.9032 0.4992 0.027 Uiso 1 1 calc R
C19 C 0.1100(2) 0.85048(13) 0.40374(13) 0.0148(4) Uani 1 1 d .
C20 C 0.2390(2) 0.85295(13) 0.41750(12) 0.0139(4) Uani 1 1 d .
C21 C 0.4541(2) 0.81222(15) 0.58341(14) 0.0212(5) Uani 1 1 d .
H21 H 0.5360 0.8143 0.6068 0.025 Uiso 1 1 calc R
S3 S 0.39715(5) 0.20763(3) 0.21958(3) 0.01766(13) Uani 1 1 d .
S4 S -0.16264(6) 0.05781(4) -0.01775(4) 0.02514(16) Uani 1 1 d .
O2 O 0.20814(15) 0.20422(10) 0.00268(9) 0.0181(3) Uani 1 1 d .
N2 N 0.1967(4) 0.3091(3) -0.14838(18) 0.1042(19) Uani 1 1 d .
C22 C 0.3723(2) 0.78606(16) 0.62112(14) 0.0268(6) Uani 1 1 d .
C23 C 0.0888(2) 0.20470(14) -0.02590(13) 0.0183(5) Uani 1 1 d .
C24 C 0.0172(2) 0.16478(13) 0.01381(13) 0.0161(5) Uani 1 1 d .
C25 C -0.1141(2) 0.16320(15) -0.01594(14) 0.0202(5) Uani 1 1 d .
H25A H -0.1365 0.1864 -0.0650 0.024 Uiso 1 1 calc R
H25B H -0.1515 0.1966 0.0145 0.024 Uiso 1 1 calc R
C26 C -0.1083(2) 0.04180(14) 0.07478(16) 0.0217(5) Uani 1 1 d .
C27 C -0.1686(3) -0.01198(16) 0.1094(2) 0.0350(8) Uani 1 1 d .
H27 H -0.2325 -0.0436 0.0819 0.042 Uiso 1 1 calc R
C28 C -0.1350(3) -0.01891(18) 0.1831(2) 0.0398(9) Uani 1 1 d .
H28 H -0.1736 -0.0572 0.2060 0.048 Uiso 1 1 calc R
C29 C -0.0449(3) 0.02984(18) 0.22402(18) 0.0334(7) Uani 1 1 d .
H29 H -0.0271 0.0290 0.2748 0.040 Uiso 1 1 calc R
C30 C 0.0189(2) 0.07986(15) 0.19002(15) 0.0224(5) Uani 1 1 d .
H30 H 0.0817 0.1120 0.2181 0.027 Uiso 1 1 calc R
C31 C -0.0079(2) 0.08359(13) 0.11511(14) 0.0167(5) Uani 1 1 d .
C32 C 0.0688(2) 0.12716(13) 0.07768(13) 0.0141(4) Uani 1 1 d .
C33 C 0.1966(2) 0.12278(13) 0.10347(12) 0.0132(4) Uani 1 1 d .
C34 C 0.2643(2) 0.06880(13) 0.16388(13) 0.0156(4) Uani 1 1 d .
H34A H 0.3237 0.0378 0.1468 0.019 Uiso 1 1 calc R
H34B H 0.2090 0.0283 0.1747 0.019 Uiso 1 1 calc R
C35 C 0.3274(2) 0.11221(14) 0.23364(13) 0.0182(5) Uani 1 1 d .
H35A H 0.3880 0.0750 0.2627 0.022 Uiso 1 1 calc R
H35B H 0.2698 0.1237 0.2612 0.022 Uiso 1 1 calc R
C36 C 0.4602(2) 0.17852(13) 0.14975(13) 0.0162(4) Uani 1 1 d .
C37 C 0.5829(2) 0.17732(14) 0.16330(14) 0.0191(5) Uani 1 1 d .
H37 H 0.6310 0.1888 0.2101 0.023 Uiso 1 1 calc R
C38 C 0.6345(2) 0.15942(15) 0.10848(16) 0.0236(6) Uani 1 1 d .
H38 H 0.7178 0.1577 0.1181 0.028 Uiso 1 1 calc R
C39 C 0.5647(2) 0.14413(15) 0.04013(15) 0.0233(5) Uani 1 1 d .
H39 H 0.6002 0.1319 0.0028 0.028 Uiso 1 1 calc R
C40 C 0.4424(2) 0.14651(14) 0.02556(15) 0.0214(5) Uani 1 1 d .
H40 H 0.3951 0.1371 -0.0219 0.026 Uiso 1 1 calc R
C41 C 0.3893(2) 0.16268(13) 0.08030(13) 0.0157(4) Uani 1 1 d .
C42 C 0.2597(2) 0.16206(13) 0.06463(12) 0.0148(4) Uani 1 1 d .
C43 C 0.0499(3) 0.24448(18) -0.08936(15) 0.0306(6) Uani 1 1 d .
H43 H -0.0322 0.2481 -0.1117 0.037 Uiso 1 1 calc R
C44 C 0.1301(3) 0.2804(3) -0.12239(17) 0.0552(11) Uani 1 1 d .

loop_
_atom_site_aniso_label
_atom_site_aniso_U_11
_atom_site_aniso_U_22
_atom_site_aniso_U_33
_atom_site_aniso_U_23
_atom_site_aniso_U_13
_atom_site_aniso_U_12
S1 0.0225(3) 0.0203(3) 0.0175(3) -0.0022(2) 0.0025(2) -0.0017(2)
S2 0.0168(3) 0.0200(3) 0.0500(5) -0.0094(3) 0.0131(3) -0.0052(2)
O1 0.0133(8) 0.0182(7) 0.0134(8) 0.0030(6) 0.0025(6) -0.0016(6)
N1 0.0421(17) 0.0588(17) 0.0179(12) 0.0055(12) 0.0004(12) -0.0257(13)
C1 0.0116(11) 0.0143(10) 0.0168(11) -0.0005(8) 0.0016(9) -0.0001(8)
C2 0.0115(11) 0.0137(10) 0.0190(12) -0.0003(8) 0.0041(9) 0.0003(8)
C3 0.0127(11) 0.0226(11) 0.0287(14) -0.0023(10) 0.0045(10) -0.0019(9)
C4 0.0191(13) 0.0130(10) 0.0448(17) 0.0035(10) 0.0175(12) 0.0040(9)
C5 0.0240(15) 0.0198(12) 0.073(2) 0.0124(13) 0.0295(16) 0.0062(11)
C6 0.0378(18) 0.0319(15) 0.061(2) 0.0260(15) 0.0385(18) 0.0159(13)
C7 0.0402(18) 0.0362(15) 0.0407(18) 0.0190(13) 0.0300(16) 0.0214(13)
C8 0.0264(14) 0.0218(12) 0.0308(15) 0.0089(10) 0.0181(12) 0.0119(10)
C9 0.0196(12) 0.0133(10) 0.0296(14) 0.0055(9) 0.0155(11) 0.0057(9)
C10 0.0147(11) 0.0101(9) 0.0205(12) 0.0005(8) 0.0088(9) 0.0013(8)
C11 0.0147(11) 0.0119(9) 0.0149(11) 0.0001(8) 0.0051(9) -0.0012(8)
C12 0.0196(12) 0.0194(11) 0.0175(12) 0.0061(9) 0.0073(10) 0.0030(9)
C13 0.0233(13) 0.0255(12) 0.0152(12) 0.0037(9) 0.0064(10) 0.0021(10)
C14 0.0166(12) 0.0172(10) 0.0214(12) 0.0059(9) 0.0067(10) 0.0021(9)
C15 0.0160(12) 0.0213(11) 0.0269(14) 0.0069(10) 0.0012(10) -0.0008(9)
C16 0.0161(13) 0.0259(13) 0.0382(17) 0.0097(11) 0.0101(12) 0.0031(10)
C17 0.0196(13) 0.0290(13) 0.0360(16) 0.0038(11) 0.0164(12) 0.0043(11)
C18 0.0197(13) 0.0254(12) 0.0237(13) 0.0018(10) 0.0096(11) 0.0003(10)
C19 0.0137(11) 0.0140(10) 0.0176(11) 0.0036(8) 0.0057(9) 0.0014(8)
C20 0.0152(11) 0.0130(9) 0.0139(11) 0.0006(8) 0.0046(9) -0.0005(8)
C21 0.0175(12) 0.0257(12) 0.0172(12) 0.0022(9) -0.0004(10) -0.0047(10)
S3 0.0167(3) 0.0181(3) 0.0171(3) -0.0033(2) 0.0029(2) -0.0031(2)
S4 0.0145(3) 0.0250(3) 0.0340(4) -0.0127(3) 0.0030(3) -0.0032(2)
O2 0.0146(8) 0.0259(8) 0.0123(8) 0.0038(6) 0.0009(7) -0.0059(7)
N2 0.074(3) 0.195(5) 0.0291(19) 0.039(2) -0.0111(18) -0.085(3)
C22 0.0283(15) 0.0313(14) 0.0144(12) 0.0048(10) -0.0052(11) -0.0103(11)
C23 0.0161(12) 0.0228(11) 0.0138(11) -0.0015(9) 0.0004(9) -0.0044(9)
C24 0.0156(11) 0.0169(10) 0.0156(11) -0.0034(8) 0.0038(9) -0.0002(8)
C25 0.0152(12) 0.0232(12) 0.0206(13) -0.0008(9) 0.0020(10) 0.0014(9)
C26 0.0129(12) 0.0154(10) 0.0392(16) -0.0020(10) 0.0111(11) 0.0010(9)
C27 0.0167(14) 0.0218(13) 0.072(2) 0.0082(13) 0.0217(15) -0.0014(10)
C28 0.0279(17) 0.0335(15) 0.068(3) 0.0237(15) 0.0304(17) 0.0054(13)
C29 0.0278(16) 0.0407(16) 0.0403(18) 0.0226(14) 0.0242(14) 0.0172(13)
C30 0.0194(13) 0.0267(12) 0.0238(13) 0.0072(10) 0.0107(11) 0.0077(10)
C31 0.0139(11) 0.0130(10) 0.0252(13) -0.0001(9) 0.0088(10) 0.0018(8)
C32 0.0132(11) 0.0126(9) 0.0164(11) -0.0024(8) 0.0041(9) -0.0007(8)
C33 0.0125(10) 0.0133(9) 0.0138(11) -0.0022(8) 0.0037(9) -0.0025(8)
C34 0.0139(11) 0.0157(10) 0.0177(11) 0.0018(8) 0.0050(9) -0.0018(8)
C35 0.0179(12) 0.0221(11) 0.0150(11) 0.0009(9) 0.0052(10) -0.0035(9)
C36 0.0154(11) 0.0139(10) 0.0193(12) 0.0014(8) 0.0046(9) -0.0013(8)
C37 0.0142(11) 0.0171(11) 0.0245(13) 0.0006(9) 0.0028(10) -0.0024(9)
C38 0.0160(12) 0.0198(11) 0.0369(16) 0.0025(10) 0.0106(12) 0.0002(9)
C39 0.0215(13) 0.0232(12) 0.0299(15) -0.0013(10) 0.0148(12) -0.0031(10)
C40 0.0197(13) 0.0245(12) 0.0211(13) -0.0033(10) 0.0076(10) -0.0067(10)
C41 0.0134(11) 0.0152(10) 0.0187(12) 0.0014(8) 0.0046(9) -0.0035(8)
C42 0.0143(11) 0.0174(10) 0.0117(11) -0.0011(8) 0.0018(9) -0.0027(8)
C43 0.0264(15) 0.0445(16) 0.0163(13) 0.0083(12) -0.0019(11) -0.0099(12)
C44 0.044(2) 0.091(3) 0.0193(16) 0.0226(17) -0.0110(14) -0.034(2)

loop_
_atom_type_symbol
_atom_type_description
_atom_type_scat_dispersion_real
_atom_type_scat_dispersion_imag
_atom_type_scat_source
C C 0.0033 0.0016 'International Tables Vol C Tables 4.2.6.8 and 6.1.1.4'
H H 0.0000 0.0000 'International Tables Vol C Tables 4.2.6.8 and 6.1.1.4'
N N 0.0061 0.0033 'International Tables Vol C Tables 4.2.6.8 and 6.1.1.4'
O O 0.0106 0.0060 'International Tables Vol C Tables 4.2.6.8 and 6.1.1.4'
S S 0.1246 0.1234 'International Tables Vol C Tables 4.2.6.8 and 6.1.1.4'

loop_
_geom_angle_atom_site_label_1
_geom_angle_atom_site_label_2
_geom_angle_atom_site_label_3
_geom_angle
C14 S1 C13 101.03(11)
C4 S2 C3 96.69(12)
C1 O1 C20 121.55(17)
C21 C1 O1 114.9(2)
C21 C1 C2 127.4(2)
O1 C1 C2 117.6(2)
C10 C2 C1 120.5(2)
C10 C2 C3 120.2(2)
C1 C2 C3 119.3(2)
C2 C3 S2 109.77(17)
C5 C4 C9 119.4(3)
C5 C4 S2 119.9(2)
C9 C4 S2 120.71(19)
C6 C5 C4 120.4(3)
C5 C6 C7 120.4(2)
C6 C7 C8 119.7(3)
C7 C8 C9 121.2(3)
C8 C9 C4 118.2(2)
C8 C9 C10 122.2(2)
C4 C9 C10 119.5(2)
C2 C10 C11 119.61(19)
C2 C10 C9 119.8(2)
C11 C10 C9 120.3(2)
C20 C11 C10 117.6(2)
C20 C11 C12 116.7(2)
C10 C11 C12 124.90(19)
C11 C12 C13 116.54(19)
C12 C13 S1 113.78(16)
C15 C14 C19 120.0(2)
C15 C14 S1 118.6(2)
C19 C14 S1 121.09(18)
C14 C15 C16 119.8(3)
C17 C16 C15 120.2(2)
C16 C17 C18 120.7(2)
C19 C18 C17 119.6(3)
C18 C19 C14 119.6(2)
C18 C19 C20 119.2(2)
C14 C19 C20 121.3(2)
C11 C20 O1 122.4(2)
C11 C20 C19 126.1(2)
O1 C20 C19 111.50(18)
C1 C21 C22 118.9(2)
C36 S3 C35 100.73(10)
C26 S4 C25 95.46(12)
C23 O2 C42 121.40(17)
N1 C22 C21 177.9(3)
C43 C23 O2 115.4(2)
C43 C23 C24 126.6(2)
O2 C23 C24 118.0(2)
C32 C24 C23 120.2(2)
C32 C24 C25 120.0(2)
C23 C24 C25 119.7(2)
C24 C25 S4 108.24(16)
C31 C26 C27 119.7(3)
C31 C26 S4 121.11(18)
C27 C26 S4 119.2(2)
C28 C27 C26 120.2(3)
C27 C28 C29 120.3(2)
C30 C29 C28 119.5(3)
C29 C30 C31 121.1(3)
C30 C31 C26 118.4(2)
C30 C31 C32 122.0(2)
C26 C31 C32 119.6(2)
C24 C32 C33 119.89(19)
C24 C32 C31 118.4(2)
C33 C32 C31 121.4(2)
C42 C33 C32 117.4(2)
C42 C33 C34 116.8(2)
C32 C33 C34 125.22(18)
C33 C34 C35 116.44(19)
C34 C35 S3 113.33(16)
C37 C36 C41 119.7(2)
C37 C36 S3 119.08(19)
C41 C36 S3 121.04(18)
C38 C37 C36 120.3(2)
C39 C38 C37 120.0(2)
C38 C39 C40 120.4(2)
C39 C40 C41 120.3(3)
C40 C41 C36 119.3(2)
C40 C41 C42 119.7(2)
C36 C41 C42 121.0(2)
C33 C42 O2 122.8(2)
C33 C42 C41 125.7(2)
O2 C42 C41 111.43(18)
C23 C43 C44 120.5(3)
N2 C44 C43 178.9(4)

loop_
_geom_bond_atom_site_label_1
_geom_bond_atom_site_label_2
_geom_bond_distance
S1 C14 1.777(2)
S1 C13 1.814(2)
S2 C4 1.755(3)
S2 C3 1.809(2)
O1 C1 1.367(3)
O1 C20 1.369(3)
N1 C22 1.151(3)
C1 C21 1.362(3)
C1 C2 1.442(3)
C2 C10 1.360(3)
C2 C3 1.500(3)
C4 C5 1.405(4)
C4 C9 1.417(4)
C5 C6 1.380(5)
C6 C7 1.385(5)
C7 C8 1.390(3)
C8 C9 1.398(4)
C9 C10 1.483(3)
C10 C11 1.457(3)
C11 C20 1.354(3)
C11 C12 1.508(3)
C12 C13 1.526(4)
C14 C15 1.398(3)
C14 C19 1.404(4)
C15 C16 1.398(4)
C16 C17 1.376(4)
C17 C18 1.400(4)
C18 C19 1.400(3)
C19 C20 1.475(3)
C21 C22 1.425(3)
S3 C36 1.776(2)
S3 C35 1.814(2)
S4 C26 1.753(3)
S4 C25 1.808(2)
O2 C23 1.367(3)
O2 C42 1.374(3)
N2 C44 1.143(4)
C23 C43 1.356(4)
C23 C24 1.443(3)
C24 C32 1.368(3)
C24 C25 1.500(3)
C26 C31 1.406(4)
C26 C27 1.407(3)
C27 C28 1.380(5)
C28 C29 1.391(5)
C29 C30 1.391(3)
C30 C31 1.401(4)
C31 C32 1.485(3)
C32 C33 1.458(3)
C33 C42 1.354(3)
C33 C34 1.509(3)
C34 C35 1.529(3)
C36 C37 1.400(3)
C36 C41 1.403(4)
C37 C38 1.391(3)
C38 C39 1.380(4)
C39 C40 1.395(4)
C40 C41 1.395(3)
C41 C42 1.478(3)
C43 C44 1.405(4)
